data_4304522
loop_
_publ_author_name
'Mei-Li Chen'
'Xue-Fei Xu'
'Ze-Xing Cao'
'Quan-Ming Wang'

_publ_section_title
;
Ligand- and Anion-Controlled Formation of Silver Alkynyl Oligomers from
Soluble Precursors
;
_journal_name_full 'Inorganic Chemistry'
_journal_page_first 1877
_journal_page_last 1879
_journal_paper_doi 10.1021/ic702023e
_journal_volume 47
_journal_year 2008
_chemical_formula_sum 'C88 H88 Ag8 F12 N12 O14 S4'
_chemical_formula_weight 2756.90
_chemical_name_systematic
; 
 ? 
;
_space_group_IT_number 2
_symmetry_cell_setting triclinic
_symmetry_space_group_name_Hall '-P 1'
_symmetry_space_group_name_H-M 'P -1'
_atom_sites_solution_hydrogens geom
_atom_sites_solution_primary direct
_atom_sites_solution_secondary difmap
_audit_creation_method SHELXL-97
_cell_angle_alpha 93.675(5)
_cell_angle_beta 110.905(4)
_cell_angle_gamma 92.933(5)
_cell_formula_units_Z 1
_cell_length_a 12.6079(6)
_cell_length_b 14.4851(10)
_cell_length_c 14.5796(6)
_cell_measurement_temperature 293(2)
_cell_volume 2474.4(2)
_computing_cell_refinement 'CrysAlis RED, Oxford Diffraction Ltd.'
_computing_data_collection 'CrysAlis CCD, Oxford Diffraction Ltd.'
_computing_data_reduction 'CrysAlis RED, Oxford Diffraction Ltd.'
_computing_structure_refinement 'SHELXL-97 (Sheldrick, 1997)'
_computing_structure_solution 'SHELXS-97 (Sheldrick, 1990)'
_diffrn_ambient_temperature 295(2)
_diffrn_measured_fraction_theta_full 0.985
_diffrn_measured_fraction_theta_max 0.844
_diffrn_measurement_device_type 'Oxford Gemini S Ultra'
_diffrn_radiation_monochromator graphite
_diffrn_radiation_source 'Enhance (Mo) X-ray Source'
_diffrn_radiation_type MoK\a
_diffrn_radiation_wavelength 0.71073
_diffrn_reflns_av_R_equivalents 0.0364
_diffrn_reflns_av_sigmaI/netI 0.0952
_diffrn_reflns_limit_h_max 16
_diffrn_reflns_limit_h_min -17
_diffrn_reflns_limit_k_max 17
_diffrn_reflns_limit_k_min -19
_diffrn_reflns_limit_l_max 19
_diffrn_reflns_limit_l_min -19
_diffrn_reflns_number 20943
_diffrn_reflns_theta_full 26.00
_diffrn_reflns_theta_max 29.17
_diffrn_reflns_theta_min 2.32
_exptl_absorpt_coefficient_mu 1.721
_exptl_absorpt_correction_T_max 0.7247
_exptl_absorpt_correction_T_min 0.5608
_exptl_absorpt_correction_type multi-scan
_exptl_absorpt_process_details
;
CrysAlis RED, Oxford Diffraction Ltd.,
Version 1.171.32.4 (release 27-04-2006 CrysAlis171 .NET)
(compiled Apr 27 2007,17:53:11)
Empirical absorption correction using spherical harmonics,
 implemented in SCALE3 ABSPACK scaling algorithm.
;
_exptl_crystal_colour colorless
_exptl_crystal_density_diffrn 1.850
_exptl_crystal_density_method 'not measured'
_exptl_crystal_description block-like
_exptl_crystal_F_000 1360
_exptl_crystal_size_max 0.38
_exptl_crystal_size_mid 0.22
_exptl_crystal_size_min 0.20
_refine_diff_density_max 1.551
_refine_diff_density_min -1.578
_refine_diff_density_rms 0.178
_refine_ls_extinction_method none
_refine_ls_goodness_of_fit_ref 0.992
_refine_ls_hydrogen_treatment constr
_refine_ls_matrix_type full
_refine_ls_number_parameters 569
_refine_ls_number_reflns 11274
_refine_ls_number_restraints 26
_refine_ls_restrained_S_all 1.001
_refine_ls_R_factor_all 0.1126
_refine_ls_R_factor_gt 0.0640
_refine_ls_shift/su_max 0.001
_refine_ls_shift/su_mean 0.000
_refine_ls_structure_factor_coef Fsqd
_refine_ls_weighting_details 'calc w=1/[\s^2^(Fo^2^)+(0.1327P)^2^+0.0000P] where P=(Fo^2^+2Fc^2^)/3'
_refine_ls_weighting_scheme calc
_refine_ls_wR_factor_gt 0.1868
_refine_ls_wR_factor_ref 0.2244
_reflns_number_gt 5737
_reflns_number_total 11274
_reflns_threshold_expression >2sigma(I)
_cod_data_source_file ic702023e-file003_4.cif
_cod_data_source_block 4
_cod_depositor_comments
;
The following automatic conversions were performed:
'_symmetry_cell_setting' value 'Triclinic' changed to 'triclinic'
according to '/home/saulius/struct/CIF-dictionaries/cif_core.dic'
dictionary named 'cif_core.dic' version 2.4.1 from
2010-06-29.

'_exptl_absorpt_correction_type' value 'Multi-scan' changed
to 'multi-scan' according to
'/home/saulius/struct/CIF-dictionaries/cif_core.dic' dictionary named
'cif_core.dic' version 2.4.1 from 2010-06-29.

Automatic conversion script
Id: cif_fix_enum 1527 2010-12-29 10:47:43Z saulius 
;
_cod_database_code 4304522

loop_
_symmetry_equiv_pos_as_xyz
'x, y, z'
'-x, -y, -z'

loop_
_atom_site_label
_atom_site_type_symbol
_atom_site_fract_x
_atom_site_fract_y
_atom_site_fract_z
_atom_site_U_iso_or_equiv
_atom_site_adp_type
_atom_site_occupancy
_atom_site_symmetry_multiplicity
_atom_site_calc_flag
_atom_site_refinement_flags
_atom_site_disorder_assembly
_atom_site_disorder_group
Ag1 Ag 0.92042(5) 1.57053(4) 0.38758(5) 0.0480(2) Uani 1 1 d . . .
Ag2 Ag 0.79613(5) 1.45607(5) 0.17916(5) 0.0557(2) Uani 1 1 d . . .
Ag3 Ag 0.90413(5) 1.37544(5) 0.39192(5) 0.0532(2) Uani 1 1 d . . .
Ag4 Ag 1.02444(8) 1.22757(6) 0.53219(6) 0.0806(3) Uani 1 1 d . . .
N1 N 0.9620(6) 1.4540(5) 0.1442(5) 0.0481(16) Uani 1 1 d . . .
N2 N 0.7590(6) 1.3600(5) 0.0376(5) 0.0592(19) Uani 1 1 d . . .
N3 N 1.0779(5) 1.3533(5) 0.3634(5) 0.0500(16) Uani 1 1 d . . .
N4 N 0.8750(5) 1.2502(4) 0.2722(5) 0.0471(15) Uani 1 1 d . . .
N5 N 1.2028(6) 1.1879(5) 0.5462(5) 0.0571(18) Uani 1 1 d . . .
N6 N 1.0035(7) 1.0910(5) 0.4354(6) 0.0595(19) Uani 1 1 d . . .
C1 C 0.7723(6) 1.4791(5) 0.3271(6) 0.0449(18) Uani 1 1 d . . .
C2 C 0.6719(6) 1.4687(6) 0.2775(6) 0.0476(19) Uani 1 1 d . . .
C3 C 0.5455(6) 1.4566(7) 0.2322(6) 0.061(2) Uani 1 1 d . . .
C4 C 0.5049(9) 1.3550(10) 0.2142(12) 0.120(6) Uani 1 1 d . . .
H4A H 0.4233 1.3485 0.1856 0.179 Uiso 1 1 calc R . .
H4B H 0.5298 1.3271 0.2756 0.179 Uiso 1 1 calc R . .
H4C H 0.5359 1.3248 0.1699 0.179 Uiso 1 1 calc R . .
C5 C 0.4995(8) 1.5055(11) 0.3002(12) 0.124(6) Uani 1 1 d . . .
H5A H 0.4178 1.4982 0.2732 0.186 Uiso 1 1 calc R . .
H5B H 0.5245 1.5703 0.3088 0.186 Uiso 1 1 calc R . .
H5C H 0.5264 1.4798 0.3628 0.186 Uiso 1 1 calc R . .
C6 C 0.5077(8) 1.5024(10) 0.1353(9) 0.105(5) Uani 1 1 d . . .
H6A H 0.4261 1.4950 0.1052 0.158 Uiso 1 1 calc R . .
H6B H 0.5406 1.4736 0.0918 0.158 Uiso 1 1 calc R . .
H6C H 0.5325 1.5673 0.1481 0.158 Uiso 1 1 calc R . .
C7 C 0.9315(7) 1.3435(6) 0.5550(5) 0.051(2) Uani 1 1 d . . .
C8 C 0.8398(6) 1.3067(5) 0.5492(5) 0.0403(16) Uani 1 1 d . . .
C9 C 0.7303(7) 1.2701(7) 0.5506(7) 0.069(3) Uani 1 1 d . . .
C10 C 0.7469(10) 1.2393(9) 0.6528(9) 0.091(3) Uani 1 1 d . . .
H10A H 0.7720 1.2922 0.7006 0.136 Uiso 1 1 calc R . .
H10B H 0.8030 1.1947 0.6691 0.136 Uiso 1 1 calc R . .
H10C H 0.6760 1.2117 0.6528 0.136 Uiso 1 1 calc R . .
C11 C 0.6868(10) 1.1868(10) 0.4734(9) 0.112(5) Uani 1 1 d . . .
H11A H 0.7397 1.1397 0.4903 0.168 Uiso 1 1 calc R . .
H11B H 0.6797 1.2061 0.4098 0.168 Uiso 1 1 calc R . .
H11C H 0.6138 1.1624 0.4717 0.168 Uiso 1 1 calc R . .
C12 C 0.6479(8) 1.3502(10) 0.5294(10) 0.102(4) Uani 1 1 d . . .
H12A H 0.6797 1.4009 0.5793 0.152 Uiso 1 1 calc R . .
H12B H 0.5753 1.3277 0.5301 0.152 Uiso 1 1 calc R . .
H12C H 0.6385 1.3711 0.4660 0.152 Uiso 1 1 calc R . .
C13 C 1.0563(7) 1.5071(5) 0.1922(7) 0.053(2) Uani 1 1 d . . .
H13A H 1.0567 1.5496 0.2429 0.064 Uiso 1 1 calc R . .
C14 C 1.1530(7) 1.5030(8) 0.1714(7) 0.064(3) Uani 1 1 d . . .
H14A H 1.2194 1.5384 0.2101 0.077 Uiso 1 1 calc R . .
C15 C 1.1503(8) 1.4464(7) 0.0931(8) 0.065(3) Uani 1 1 d . . .
H15A H 1.2132 1.4462 0.0740 0.078 Uiso 1 1 calc R . .
C16 C 1.0543(8) 1.3893(7) 0.0420(7) 0.064(3) Uani 1 1 d . . .
H16A H 1.0533 1.3468 -0.0090 0.076 Uiso 1 1 calc R . .
C17 C 0.9567(7) 1.3960(5) 0.0682(5) 0.0460(18) Uani 1 1 d . . .
C18 C 0.8492(8) 1.3416(5) 0.0140(6) 0.0475(19) Uani 1 1 d . . .
C19 C 0.8408(11) 1.2695(8) -0.0593(8) 0.082(3) Uani 1 1 d . . .
H19A H 0.9042 1.2519 -0.0725 0.099 Uiso 1 1 calc R . .
C20 C 0.7327(15) 1.2267(7) -0.1103(9) 0.108(5) Uani 1 1 d . . .
H20A H 0.7230 1.1840 -0.1636 0.130 Uiso 1 1 calc R . .
C21 C 0.6436(13) 1.2431(10) -0.0876(8) 0.103(5) Uani 1 1 d . . .
H21A H 0.5739 1.2091 -0.1188 0.124 Uiso 1 1 calc R . .
C22 C 0.6587(9) 1.3139(8) -0.0144(8) 0.077(3) Uani 1 1 d . . .
H22A H 0.5952 1.3302 -0.0008 0.093 Uiso 1 1 calc R . .
C23 C 1.1772(7) 1.4006(7) 0.4152(7) 0.059(2) Uani 1 1 d . . .
H23A H 1.1770 1.4522 0.4564 0.071 Uiso 1 1 calc R . .
C24 C 1.2803(8) 1.3772(7) 0.4110(7) 0.062(2) Uani 1 1 d . . .
H24A H 1.3478 1.4125 0.4473 0.074 Uiso 1 1 calc R . .
C25 C 1.2787(8) 1.2986(8) 0.3503(8) 0.071(3) Uani 1 1 d . . .
H25A H 1.3461 1.2789 0.3464 0.085 Uiso 1 1 calc R . .
C26 C 1.1783(9) 1.2516(7) 0.2973(8) 0.067(3) Uani 1 1 d . . .
H26A H 1.1763 1.1998 0.2555 0.081 Uiso 1 1 calc R . .
C27 C 1.0766(7) 1.2797(6) 0.3044(6) 0.0487(19) Uani 1 1 d . . .
C28 C 0.9648(8) 1.2289(6) 0.2460(6) 0.053(2) Uani 1 1 d . . .
C29 C 0.9535(10) 1.1630(6) 0.1681(7) 0.066(3) Uani 1 1 d . . .
H29A H 1.0156 1.1507 0.1503 0.079 Uiso 1 1 calc R . .
C30 C 0.8471(12) 1.1161(7) 0.1176(9) 0.089(4) Uani 1 1 d . . .
H30A H 0.8365 1.0701 0.0670 0.107 Uiso 1 1 calc R . .
C31 C 0.7607(9) 1.1400(7) 0.1449(7) 0.068(3) Uani 1 1 d . . .
H31A H 0.6882 1.1116 0.1101 0.081 Uiso 1 1 calc R . .
C32 C 0.7745(9) 1.2039(6) 0.2212(7) 0.060(2) Uani 1 1 d . . .
H32A H 0.7121 1.2159 0.2385 0.072 Uiso 1 1 calc R . .
C33 C 1.2962(10) 1.2293(8) 0.6084(8) 0.080(3) Uani 1 1 d . . .
H33A H 1.2913 1.2811 0.6473 0.097 Uiso 1 1 calc R . .
C34 C 1.4019(11) 1.2014(9) 0.6202(10) 0.089(3) Uani 1 1 d . . .
H34A H 1.4666 1.2334 0.6665 0.106 Uiso 1 1 calc R . .
C35 C 1.4114(9) 1.1261(11) 0.5635(12) 0.105(4) Uani 1 1 d . . .
H35A H 1.4821 1.1059 0.5691 0.126 Uiso 1 1 calc R . .
C36 C 1.3104(9) 1.0805(7) 0.4963(9) 0.075(3) Uani 1 1 d . . .
H36A H 1.3140 1.0289 0.4565 0.090 Uiso 1 1 calc R . .
C37 C 1.2075(8) 1.1101(6) 0.4883(6) 0.056(2) Uani 1 1 d . . .
C38 C 1.0988(8) 1.0635(6) 0.4222(7) 0.059(2) Uani 1 1 d . . .
C39 C 1.0943(9) 0.9937(7) 0.3534(7) 0.066(3) Uani 1 1 d . . .
H39A H 1.1592 0.9797 0.3409 0.079 Uiso 1 1 calc R . .
C40 C 0.9926(12) 0.9453(8) 0.3035(9) 0.090(3) Uani 1 1 d . . .
H40A H 0.9893 0.8921 0.2630 0.108 Uiso 1 1 calc R . .
C41 C 0.8978(11) 0.9734(8) 0.3124(8) 0.082(3) Uani 1 1 d . . .
H41A H 0.8272 0.9447 0.2725 0.099 Uiso 1 1 calc R . .
C42 C 0.9050(8) 1.0454(7) 0.3810(7) 0.061(2) Uani 1 1 d . . .
H42A H 0.8388 1.0626 0.3894 0.073 Uiso 1 1 calc R . .
S1 S 0.6325(2) 0.9506(2) 0.7506(2) 0.0794(8) Uiso 1 1 d D . .
O1 O 0.5807(8) 0.8769(7) 0.6774(7) 0.134(3) Uiso 1 1 d D . .
O2 O 0.6403(7) 1.0369(6) 0.7139(7) 0.111(3) Uiso 1 1 d D . .
O3 O 0.7377(8) 0.9253(9) 0.8204(9) 0.169(5) Uiso 1 1 d D . .
C43 C 0.5322(13) 0.9618(11) 0.8137(12) 0.110(4) Uiso 1 1 d . . .
F1 F 0.5141(8) 0.8850(7) 0.8502(8) 0.144(3) Uiso 1 1 d . . .
F2 F 0.5776(11) 1.0197(11) 0.8902(12) 0.214(5) Uiso 1 1 d . . .
F3 F 0.4343(10) 0.9828(9) 0.7476(10) 0.186(4) Uiso 1 1 d . . .
S2 S 0.8146(3) 1.7079(2) 0.1475(3) 0.0596(8) Uiso 0.70 1 d PD A 1
O4 O 0.8273(8) 1.7255(7) 0.2474(6) 0.080(3) Uiso 0.70 1 d PD A 1
O5 O 0.7816(8) 1.6146(5) 0.1022(8) 0.071(3) Uiso 0.70 1 d PD A 1
O6 O 0.9122(8) 1.7472(8) 0.1343(10) 0.101(4) Uiso 0.70 1 d PD A 1
C44 C 0.7091(10) 1.7803(6) 0.0664(8) 0.136(6) Uiso 0.70 1 d PD A 1
F4 F 0.6186(13) 1.7450(13) 0.0867(15) 0.189(6) Uiso 0.70 1 d PD A 1
F5 F 0.7084(15) 1.7625(12) -0.0229(11) 0.172(6) Uiso 0.70 1 d PD A 1
F6 F 0.7435(10) 1.8696(7) 0.0917(9) 0.113(3) Uiso 0.70 1 d PD A 1
S2' S 0.7468(7) 1.6898(5) 0.1374(6) 0.0622(19) Uiso 0.30 1 d PDU B 2
O4' O 0.8645(12) 1.7124(19) 0.1923(18) 0.136(13) Uiso 0.30 1 d PDU B 2
O5' O 0.7207(16) 1.6093(9) 0.0699(12) 0.054(5) Uiso 0.30 1 d PDU B 2
O6' O 0.672(2) 1.698(2) 0.1921(19) 0.21(2) Uiso 0.30 1 d PDU B 2
C44' C 0.7091(10) 1.7803(6) 0.0664(8) 0.136(6) Uiso 0.30 1 d PD B 2
F4' F 0.801(4) 1.790(4) 0.041(5) 0.27(3) Uiso 0.30 1 d PD B 2
F5' F 0.6128(12) 1.7672(14) -0.0033(12) 0.076(5) Uiso 0.30 1 d PD B 2
F6' F 0.6984(15) 1.8543(11) 0.1192(12) 0.064(4) Uiso 0.30 1 d PD B 2
O1W O 0.9160(14) 0.9008(13) 0.9894(15) 0.109(5) Uiso 0.50 1 d P . .
O2W O 0.944(5) 1.044(5) 0.926(5) 0.45(4) Uiso 0.50 1 d P . .

loop_
_atom_site_aniso_label
_atom_site_aniso_U_11
_atom_site_aniso_U_22
_atom_site_aniso_U_33
_atom_site_aniso_U_23
_atom_site_aniso_U_13
_atom_site_aniso_U_12
Ag1 0.0404(3) 0.0562(4) 0.0473(4) -0.0111(3) 0.0188(3) 0.0006(3)
Ag2 0.0600(4) 0.0669(5) 0.0450(4) -0.0022(3) 0.0259(3) 0.0050(3)
Ag3 0.0508(4) 0.0614(4) 0.0476(4) -0.0030(3) 0.0176(3) 0.0161(3)
Ag4 0.1288(7) 0.0626(5) 0.0774(6) 0.0157(4) 0.0639(5) 0.0402(5)
N1 0.060(4) 0.054(4) 0.034(3) 0.001(3) 0.021(3) 0.006(3)
N2 0.073(5) 0.044(4) 0.047(4) 0.009(3) 0.005(4) -0.002(4)
N3 0.050(4) 0.060(4) 0.048(4) 0.007(3) 0.025(3) 0.020(3)
N4 0.055(4) 0.042(4) 0.046(4) -0.002(3) 0.022(3) 0.003(3)
N5 0.066(4) 0.064(5) 0.049(4) 0.003(4) 0.031(4) -0.003(4)
N6 0.075(5) 0.045(4) 0.052(4) 0.010(3) 0.013(4) 0.009(4)
C1 0.046(4) 0.049(5) 0.038(4) -0.012(3) 0.015(3) 0.006(3)
C2 0.042(4) 0.055(5) 0.046(5) 0.002(4) 0.018(4) 0.005(4)
C3 0.035(4) 0.093(7) 0.046(5) 0.016(5) 0.003(4) 0.004(4)
C4 0.050(6) 0.119(11) 0.172(15) -0.046(10) 0.033(7) -0.033(6)
C5 0.031(5) 0.170(14) 0.162(14) -0.030(11) 0.030(7) 0.024(6)
C6 0.045(5) 0.177(13) 0.094(9) 0.087(9) 0.012(5) 0.018(6)
C7 0.052(4) 0.079(6) 0.024(4) -0.003(4) 0.015(3) 0.010(4)
C8 0.041(4) 0.046(4) 0.033(4) 0.005(3) 0.011(3) 0.005(3)
C9 0.052(5) 0.076(7) 0.061(6) 0.004(5) 0.004(4) -0.016(5)
C10 0.100(8) 0.086(8) 0.094(9) 0.002(7) 0.049(7) -0.015(6)
C11 0.093(8) 0.165(14) 0.073(8) -0.011(8) 0.037(7) -0.057(9)
C12 0.055(6) 0.169(13) 0.089(8) 0.048(9) 0.026(6) 0.034(7)
C13 0.069(5) 0.029(4) 0.057(5) -0.001(4) 0.018(4) 0.001(4)
C14 0.054(5) 0.103(8) 0.049(5) 0.012(5) 0.034(4) 0.014(5)
C15 0.061(5) 0.076(7) 0.074(7) 0.029(5) 0.040(5) 0.024(5)
C16 0.075(6) 0.084(7) 0.052(5) 0.027(5) 0.037(5) 0.045(5)
C17 0.077(5) 0.040(4) 0.031(4) 0.004(3) 0.031(4) 0.010(4)
C18 0.093(6) 0.015(3) 0.040(4) 0.005(3) 0.029(4) 0.010(4)
C19 0.122(9) 0.073(7) 0.065(7) -0.012(6) 0.056(7) -0.020(7)
C20 0.205(15) 0.049(6) 0.071(8) -0.023(5) 0.063(10) -0.050(8)
C21 0.127(11) 0.115(11) 0.045(6) -0.007(6) 0.015(7) -0.051(9)
C22 0.079(7) 0.075(7) 0.057(6) 0.000(5) 0.002(5) -0.011(6)
C23 0.056(5) 0.068(6) 0.049(5) -0.014(4) 0.017(4) 0.004(4)
C24 0.057(5) 0.090(7) 0.044(5) 0.012(5) 0.023(4) 0.020(5)
C25 0.056(5) 0.105(8) 0.080(7) 0.037(6) 0.051(5) 0.031(6)
C26 0.083(7) 0.062(6) 0.079(7) 0.006(5) 0.056(6) 0.019(5)
C27 0.064(5) 0.058(5) 0.041(4) 0.011(4) 0.036(4) 0.017(4)
C28 0.077(6) 0.056(5) 0.038(4) 0.008(4) 0.034(4) 0.016(4)
C29 0.115(8) 0.041(5) 0.063(6) 0.000(4) 0.059(6) 0.019(5)
C30 0.153(11) 0.038(5) 0.075(8) -0.020(5) 0.047(8) -0.010(6)
C31 0.093(7) 0.055(6) 0.044(5) -0.005(4) 0.016(5) -0.004(5)
C32 0.089(6) 0.047(5) 0.054(5) 0.020(4) 0.035(5) 0.015(5)
C33 0.102(8) 0.086(8) 0.056(6) 0.004(6) 0.033(6) -0.001(7)
C34 0.092(9) 0.079(8) 0.096(9) 0.008(7) 0.038(7) -0.012(7)
C35 0.052(6) 0.122(11) 0.141(13) 0.021(10) 0.035(7) -0.003(7)
C36 0.086(7) 0.064(6) 0.096(8) 0.033(6) 0.049(7) 0.038(6)
C37 0.078(6) 0.055(5) 0.046(5) 0.013(4) 0.032(5) 0.010(5)
C38 0.073(6) 0.064(6) 0.050(5) 0.017(4) 0.029(5) 0.031(5)
C39 0.100(7) 0.060(6) 0.046(5) 0.001(4) 0.034(5) 0.019(5)
C40 0.128(10) 0.074(8) 0.065(7) -0.014(6) 0.036(7) 0.016(7)
C41 0.100(8) 0.079(8) 0.052(6) 0.008(6) 0.008(6) 0.002(7)
C42 0.064(5) 0.065(6) 0.062(6) 0.028(5) 0.024(5) 0.027(5)

loop_
_atom_type_symbol
_atom_type_description
_atom_type_scat_dispersion_real
_atom_type_scat_dispersion_imag
_atom_type_scat_source
C C 0.0033 0.0016 'International Tables Vol C Tables 4.2.6.8 and 6.1.1.4'
H H 0.0000 0.0000 'International Tables Vol C Tables 4.2.6.8 and 6.1.1.4'
N N 0.0061 0.0033 'International Tables Vol C Tables 4.2.6.8 and 6.1.1.4'
O O 0.0106 0.0060 'International Tables Vol C Tables 4.2.6.8 and 6.1.1.4'
F F 0.0171 0.0103 'International Tables Vol C Tables 4.2.6.8 and 6.1.1.4'
S S 0.1246 0.1234 'International Tables Vol C Tables 4.2.6.8 and 6.1.1.4'
Ag Ag -0.8971 1.1015 'International Tables Vol C Tables 4.2.6.8 and 6.1.1.4'

loop_
_geom_angle_atom_site_label_1
_geom_angle_atom_site_label_2
_geom_angle_atom_site_label_3
_geom_angle
_geom_angle_site_symmetry_1
_geom_angle_site_symmetry_3
_geom_angle_publ_flag
C7 Ag1 C1 177.9(3) 2_786 . ?
C7 Ag1 Ag3 125.7(2) 2_786 . ?
C1 Ag1 Ag3 52.7(2) . . ?
C7 Ag1 Ag4 45.7(2) 2_786 2_786 ?
C1 Ag1 Ag4 136.3(2) . 2_786 ?
Ag3 Ag1 Ag4 157.73(3) . 2_786 ?
C7 Ag1 Ag2 132.7(2) 2_786 . ?
C1 Ag1 Ag2 45.9(2) . . ?
Ag3 Ag1 Ag2 64.76(2) . . ?
Ag4 Ag1 Ag2 137.41(3) 2_786 . ?
C7 Ag1 Ag3 47.3(2) 2_786 2_786 ?
C1 Ag1 Ag3 133.2(2) . 2_786 ?
Ag3 Ag1 Ag3 98.69(3) . 2_786 ?
Ag4 Ag1 Ag3 60.05(2) 2_786 2_786 ?
Ag2 Ag1 Ag3 160.17(3) . 2_786 ?
C1 Ag2 N2 147.0(3) . . ?
C1 Ag2 N1 130.1(2) . . ?
N2 Ag2 N1 71.8(3) . . ?
C1 Ag2 C2 29.0(2) . . ?
N2 Ag2 C2 126.0(3) . . ?
N1 Ag2 C2 159.1(2) . . ?
C1 Ag2 Ag1 41.42(19) . . ?
N2 Ag2 Ag1 163.2(2) . . ?
N1 Ag2 Ag1 93.25(16) . . ?
C2 Ag2 Ag1 67.38(18) . . ?
C1 Ag2 Ag3 45.0(2) . . ?
N2 Ag2 Ag3 119.85(17) . . ?
N1 Ag2 Ag3 95.12(16) . . ?
C2 Ag2 Ag3 67.21(19) . . ?
Ag1 Ag2 Ag3 52.33(2) . . ?
C1 Ag3 N4 108.3(2) . . ?
C1 Ag3 C7 115.4(3) . . ?
N4 Ag3 C7 118.7(3) . . ?
C1 Ag3 N3 128.4(3) . . ?
N4 Ag3 N3 70.1(2) . . ?
C7 Ag3 N3 108.5(3) . . ?
C1 Ag3 Ag1 47.21(19) . . ?
N4 Ag3 Ag1 133.59(17) . . ?
C7 Ag3 Ag1 107.7(2) . . ?
N3 Ag3 Ag1 94.95(17) . . ?
C1 Ag3 Ag4 157.0(2) . . ?
N4 Ag3 Ag4 81.62(17) . . ?
C7 Ag3 Ag4 44.0(2) . . ?
N3 Ag3 Ag4 74.29(16) . . ?
Ag1 Ag3 Ag4 137.97(3) . . ?
C1 Ag3 Ag1 116.36(18) . 2_786 ?
N4 Ag3 Ag1 135.32(17) . 2_786 ?
C7 Ag3 Ag1 40.0(2) . 2_786 ?
N3 Ag3 Ag1 81.73(17) . 2_786 ?
Ag1 Ag3 Ag1 81.31(3) . 2_786 ?
Ag4 Ag3 Ag1 57.20(2) . 2_786 ?
C1 Ag3 Ag2 45.05(19) . . ?
N4 Ag3 Ag2 73.15(17) . . ?
C7 Ag3 Ag2 160.2(2) . . ?
N3 Ag3 Ag2 90.21(16) . . ?
Ag1 Ag3 Ag2 62.91(2) . . ?
Ag4 Ag3 Ag2 153.78(3) . . ?
Ag1 Ag3 Ag2 142.54(3) 2_786 . ?
C7 Ag4 N5 142.6(3) . . ?
C7 Ag4 N6 142.1(3) . . ?
N5 Ag4 N6 72.3(3) . . ?
C7 Ag4 Ag1 42.9(2) . 2_786 ?
N5 Ag4 Ag1 99.77(19) . 2_786 ?
N6 Ag4 Ag1 162.2(2) . 2_786 ?
C7 Ag4 Ag3 49.0(2) . . ?
N5 Ag4 Ag3 121.16(18) . . ?
N6 Ag4 Ag3 106.97(18) . . ?
Ag1 Ag4 Ag3 62.75(2) 2_786 . ?
C17 N1 C13 119.7(7) . . ?
C17 N1 Ag2 115.5(5) . . ?
C13 N1 Ag2 124.8(5) . . ?
C22 N2 C18 118.5(8) . . ?
C22 N2 Ag2 125.1(7) . . ?
C18 N2 Ag2 115.9(5) . . ?
C23 N3 C27 119.0(7) . . ?
C23 N3 Ag3 123.7(5) . . ?
C27 N3 Ag3 116.2(5) . . ?
C32 N4 C28 117.1(7) . . ?
C32 N4 Ag3 125.0(6) . . ?
C28 N4 Ag3 117.6(5) . . ?
C33 N5 C37 119.3(9) . . ?
C33 N5 Ag4 124.3(7) . . ?
C37 N5 Ag4 116.2(6) . . ?
C42 N6 C38 117.6(8) . . ?
C42 N6 Ag4 125.3(6) . . ?
C38 N6 Ag4 116.3(6) . . ?
C2 C1 Ag1 147.6(7) . . ?
C2 C1 Ag3 132.0(7) . . ?
Ag1 C1 Ag3 80.1(3) . . ?
C2 C1 Ag2 84.2(5) . . ?
Ag1 C1 Ag2 92.7(3) . . ?
Ag3 C1 Ag2 90.0(3) . . ?
C1 C2 C3 170.6(9) . . ?
C1 C2 Ag2 66.7(5) . . ?
C3 C2 Ag2 122.6(6) . . ?
C5 C3 C2 107.7(8) . . ?
C5 C3 C4 111.0(10) . . ?
C2 C3 C4 110.6(8) . . ?
C5 C3 C6 108.5(10) . . ?
C2 C3 C6 108.6(7) . . ?
C4 C3 C6 110.4(10) . . ?
C8 C7 Ag1 157.9(6) . 2_786 ?
C8 C7 Ag4 103.6(7) . . ?
Ag1 C7 Ag4 91.4(3) 2_786 . ?
C8 C7 Ag3 104.0(5) . . ?
Ag1 C7 Ag3 92.7(3) 2_786 . ?
Ag4 C7 Ag3 87.1(3) . . ?
C7 C8 C9 173.9(9) . . ?
C8 C9 C10 109.2(8) . . ?
C8 C9 C11 107.9(9) . . ?
C10 C9 C11 109.9(9) . . ?
C8 C9 C12 108.0(8) . . ?
C10 C9 C12 108.9(10) . . ?
C11 C9 C12 112.9(9) . . ?
N1 C13 C14 123.5(8) . . ?
C13 C14 C15 118.5(9) . . ?
C14 C15 C16 119.7(8) . . ?
C15 C16 C17 118.9(9) . . ?
N1 C17 C16 119.5(8) . . ?
N1 C17 C18 118.2(7) . . ?
C16 C17 C18 122.4(7) . . ?
N2 C18 C19 120.7(9) . . ?
N2 C18 C17 117.8(6) . . ?
C19 C18 C17 121.5(9) . . ?
C20 C19 C18 116.2(11) . . ?
C21 C20 C19 123.6(11) . . ?
C20 C21 C22 116.5(11) . . ?
N2 C22 C21 124.0(12) . . ?
N3 C23 C24 123.7(8) . . ?
C23 C24 C25 117.1(9) . . ?
C26 C25 C24 119.0(8) . . ?
C25 C26 C27 120.9(9) . . ?
N3 C27 C26 120.3(8) . . ?
N3 C27 C28 118.2(7) . . ?
C26 C27 C28 121.6(8) . . ?
N4 C28 C29 122.2(9) . . ?
N4 C28 C27 116.6(7) . . ?
C29 C28 C27 121.2(8) . . ?
C30 C29 C28 118.5(9) . . ?
C31 C30 C29 117.4(9) . . ?
C30 C31 C32 122.6(10) . . ?
N4 C32 C31 122.1(9) . . ?
N5 C33 C34 123.8(11) . . ?
C35 C34 C33 119.3(12) . . ?
C34 C35 C36 117.2(11) . . ?
C37 C36 C35 121.3(11) . . ?
C36 C37 N5 119.1(9) . . ?
C36 C37 C38 123.9(9) . . ?
N5 C37 C38 117.0(8) . . ?
C39 C38 N6 121.9(9) . . ?
C39 C38 C37 121.4(9) . . ?
N6 C38 C37 116.7(8) . . ?
C38 C39 C40 118.3(10) . . ?
C41 C40 C39 120.3(10) . . ?
C40 C41 C42 119.3(11) . . ?
N6 C42 C41 121.9(10) . . ?
O2 S1 O1 114.5(7) . . ?
O2 S1 O3 114.4(7) . . ?
O1 S1 O3 110.6(7) . . ?
O2 S1 C43 105.3(7) . . ?
O1 S1 C43 103.2(7) . . ?
O3 S1 C43 107.8(8) . . ?
F2 C43 F1 103.5(16) . . ?
F2 C43 F3 116.5(16) . . ?
F1 C43 F3 108.7(13) . . ?
F2 C43 S1 108.6(12) . . ?
F1 C43 S1 112.4(11) . . ?
F3 C43 S1 107.2(12) . . ?
O6 S2 O4 108.7(7) . . ?
O6 S2 O5 112.9(7) . . ?
O4 S2 O5 118.4(6) . . ?
O6 S2 C44 97.8(7) . . ?
O4 S2 C44 111.9(6) . . ?
O5 S2 C44 105.2(6) . . ?
F5 C44 F6 106.6(12) . . ?
F5 C44 F4 117.6(14) . . ?
F6 C44 F4 118.7(14) . . ?
F5 C44 S2 107.0(11) . . ?
F6 C44 S2 109.9(8) . . ?
F4 C44 S2 95.9(10) . . ?
O4' S2' O5' 115.4(11) . . ?
O4' S2' O6' 115.7(11) . . ?
O5' S2' O6' 114.2(11) . . ?

loop_
_geom_bond_atom_site_label_1
_geom_bond_atom_site_label_2
_geom_bond_distance
_geom_bond_site_symmetry_2
_geom_bond_publ_flag
Ag1 C7 2.062(9) 2_786 ?
Ag1 C1 2.108(8) . ?
Ag1 Ag3 2.8293(10) . ?
Ag1 Ag4 3.0294(11) 2_786 ?
Ag1 Ag2 3.1825(9) . ?
Ag1 Ag3 3.2042(9) 2_786 ?
Ag2 C1 2.288(8) . ?
Ag2 N2 2.300(8) . ?
Ag2 N1 2.324(6) . ?
Ag2 C2 2.478(8) . ?
Ag2 Ag3 3.2331(10) . ?
Ag3 C1 2.286(8) . ?
Ag3 N4 2.354(6) . ?
Ag3 C7 2.358(8) . ?
Ag3 N3 2.405(6) . ?
Ag3 Ag4 3.1227(11) . ?
Ag3 Ag1 3.2042(9) 2_786 ?
Ag4 C7 2.170(9) . ?
Ag4 N5 2.290(7) . ?
Ag4 N6 2.301(7) . ?
Ag4 Ag1 3.0294(11) 2_786 ?
N1 C17 1.327(9) . ?
N1 C13 1.318(10) . ?
N2 C22 1.336(11) . ?
N2 C18 1.335(11) . ?
N3 C23 1.333(10) . ?
N3 C27 1.322(10) . ?
N4 C32 1.336(11) . ?
N4 C28 1.361(10) . ?
N5 C33 1.290(12) . ?
N5 C37 1.381(11) . ?
N6 C42 1.324(12) . ?
N6 C38 1.358(11) . ?
C1 C2 1.208(10) . ?
C2 C3 1.487(11) . ?
C3 C5 1.477(16) . ?
C3 C4 1.507(16) . ?
C3 C6 1.528(13) . ?
C7 C8 1.221(10) . ?
C7 Ag1 2.062(8) 2_786 ?
C8 C9 1.461(11) . ?
C9 C10 1.528(16) . ?
C9 C11 1.529(16) . ?
C9 C12 1.569(16) . ?
C13 C14 1.361(11) . ?
C14 C15 1.351(14) . ?
C15 C16 1.370(14) . ?
C16 C17 1.419(11) . ?
C17 C18 1.460(12) . ?
C18 C19 1.417(12) . ?
C19 C20 1.388(17) . ?
C20 C21 1.308(19) . ?
C21 C22 1.385(17) . ?
C23 C24 1.381(12) . ?
C24 C25 1.392(15) . ?
C25 C26 1.345(14) . ?
C26 C27 1.401(11) . ?
C27 C28 1.487(12) . ?
C28 C29 1.398(12) . ?
C29 C30 1.393(15) . ?
C30 C31 1.340(15) . ?
C31 C32 1.355(13) . ?
C33 C34 1.367(15) . ?
C34 C35 1.363(18) . ?
C35 C36 1.399(17) . ?
C36 C37 1.355(12) . ?
C37 C38 1.464(13) . ?
C38 C39 1.362(12) . ?
C39 C40 1.357(15) . ?
C40 C41 1.329(16) . ?
C41 C42 1.374(15) . ?
S1 O2 1.402(7) . ?
S1 O1 1.411(8) . ?
S1 O3 1.436(8) . ?
S1 C43 1.817(15) . ?
C43 F2 1.285(19) . ?
C43 F1 1.308(17) . ?
C43 F3 1.331(17) . ?
S2 O6 1.410(8) . ?
S2 O4 1.413(8) . ?
S2 O5 1.438(7) . ?
S2 C44 1.857(8) . ?
C44 F5 1.308(9) . ?
C44 F6 1.327(9) . ?
C44 F4 1.362(9) . ?
S2' O4' 1.421(10) . ?
S2' O5' 1.422(9) . ?
S2' O6' 1.436(10) . ?
